data_7112750
loop_
_publ_author_name
'Brianna C. Hughes'
'Zheng Lu'
'David M. Jenkins'

_publ_section_title
;
 The final unadorned tris(azolyl)borate: finishing what Trofimenko started
 in 1966
;
_journal_name_full Chem.Commun.
_journal_page_first 5273
_journal_paper_doi 10.1039/C3CC47151A
_journal_volume 50
_journal_year 2014
_chemical_formula_sum 'C12 H38 B2 N18 Ni O12'
_chemical_formula_weight 706.93
_chemical_name_systematic
; 
 ? 
;
_space_group_IT_number 148
_symmetry_cell_setting trigonal
_symmetry_space_group_name_Hall '-R 3'
_symmetry_space_group_name_H-M 'R -3 :H'
_atom_sites_solution_hydrogens geom
_atom_sites_solution_primary direct
_atom_sites_solution_secondary difmap
_audit_creation_method SHELXL-97
_cell_angle_alpha 90.00
_cell_angle_beta 90.00
_cell_angle_gamma 120.00
_cell_formula_units_Z 3
_cell_length_a 15.9039(8)
_cell_length_b 15.9039(8)
_cell_length_c 10.6402(6)
_cell_measurement_temperature 100(2)
_cell_volume 2330.7(2)
_computing_structure_refinement 'SHELXL-97 (Sheldrick, 1997)'
_computing_structure_solution 'SHELXS-97 (Sheldrick, 1990)'
_diffrn_ambient_temperature 100(2)
_diffrn_measured_fraction_theta_full 1.000
_diffrn_measured_fraction_theta_max 0.997
_diffrn_measurement_device_type 'Bruker Apex II CCD'
_diffrn_measurement_method '\f and \w scan'
_diffrn_radiation_monochromator graphite
_diffrn_radiation_source 'fine-focus sealed tube'
_diffrn_radiation_type MoK\a
_diffrn_radiation_wavelength 0.71073
_diffrn_reflns_av_R_equivalents 0.0258
_diffrn_reflns_av_sigmaI/netI 0.0142
_diffrn_reflns_limit_h_max 21
_diffrn_reflns_limit_h_min -20
_diffrn_reflns_limit_k_max 21
_diffrn_reflns_limit_k_min -21
_diffrn_reflns_limit_l_max 14
_diffrn_reflns_limit_l_min -13
_diffrn_reflns_number 8243
_diffrn_reflns_theta_full 25.00
_diffrn_reflns_theta_max 28.40
_diffrn_reflns_theta_min 2.42
_exptl_absorpt_coefficient_mu 0.706
_exptl_absorpt_correction_T_max 0.9014
_exptl_absorpt_correction_T_min 0.8893
_exptl_absorpt_correction_type multi-scan
_exptl_absorpt_process_details SADABS
_exptl_crystal_colour pink
_exptl_crystal_density_diffrn 1.511
_exptl_crystal_density_method 'not measured'
_exptl_crystal_description block
_exptl_crystal_F_000 1110
_exptl_crystal_size_max 0.17
_exptl_crystal_size_mid 0.15
_exptl_crystal_size_min 0.15
_refine_diff_density_max 0.335
_refine_diff_density_min -0.742
_refine_diff_density_rms 0.054
_refine_ls_extinction_method none
_refine_ls_goodness_of_fit_ref 1.029
_refine_ls_hydrogen_treatment mixed
_refine_ls_matrix_type full
_refine_ls_number_parameters 82
_refine_ls_number_reflns 1305
_refine_ls_number_restraints 0
_refine_ls_restrained_S_all 1.029
_refine_ls_R_factor_all 0.0254
_refine_ls_R_factor_gt 0.0249
_refine_ls_shift/su_max 0.001
_refine_ls_shift/su_mean 0.000
_refine_ls_structure_factor_coef Fsqd
_refine_ls_weighting_details 'calc w=1/[\s^2^(Fo^2^)+(0.1000P)^2^+0.0000P] where P=(Fo^2^+2Fc^2^)/3'
_refine_ls_weighting_scheme calc
_refine_ls_wR_factor_gt 0.1082
_refine_ls_wR_factor_ref 0.1088
_reflns_number_gt 1277
_reflns_number_total 1305
_reflns_threshold_expression >2sigma(I)
_cod_data_source_file c3cc47151a.txt
_cod_data_source_block Ni
_cod_original_sg_symbol_H-M 'R -3'
_cod_database_code 7112750

loop_
_symmetry_equiv_pos_as_xyz
'x, y, z'
'-y, x-y, z'
'-x+y, -x, z'
'x+2/3, y+1/3, z+1/3'
'-y+2/3, x-y+1/3, z+1/3'
'-x+y+2/3, -x+1/3, z+1/3'
'x+1/3, y+2/3, z+2/3'
'-y+1/3, x-y+2/3, z+2/3'
'-x+y+1/3, -x+2/3, z+2/3'
'-x, -y, -z'
'y, -x+y, -z'
'x-y, x, -z'
'-x+2/3, -y+1/3, -z+1/3'
'y+2/3, -x+y+1/3, -z+1/3'
'x-y+2/3, x+1/3, -z+1/3'
'-x+1/3, -y+2/3, -z+2/3'
'y+1/3, -x+y+2/3, -z+2/3'
'x-y+1/3, x+2/3, -z+2/3'

loop_
_atom_site_label
_atom_site_type_symbol
_atom_site_fract_x
_atom_site_fract_y
_atom_site_fract_z
_atom_site_U_iso_or_equiv
_atom_site_adp_type
_atom_site_occupancy
_atom_site_symmetry_multiplicity
_atom_site_calc_flag
_atom_site_refinement_flags
Ni1 Ni 0.0000 0.0000 0.0000 0.00934(17) Uani 1 6 d S
N1 N 0.20421(7) 0.04923(7) 0.09451(9) 0.0157(2) Uani 1 1 d .
N2 N 0.11466(7) 0.02841(7) 0.11764(8) 0.0128(2) Uani 1 1 d .
N3 N 0.09951(7) 0.02173(7) 0.24231(9) 0.0136(2) Uani 1 1 d .
C1 C 0.24720(9) 0.05536(9) 0.20698(11) 0.0181(3) Uani 1 1 d .
H7 H 0.3121 0.0693 0.2188 0.022 Uiso 1 1 calc R
C2 C 0.18121(9) 0.03812(8) 0.30100(11) 0.0174(3) Uani 1 1 d .
H6 H 0.1912 0.0378 0.3890 0.021 Uiso 1 1 calc R
B1 B 0.0000 0.0000 0.29532(19) 0.0142(4) Uani 1 3 d S
H1 H 0.0000 0.0000 0.400(2) 0.017 Uiso 1 3 d S
O1 O 0.30477(7) 0.09902(7) 0.85240(8) 0.0186(2) Uani 1 1 d .
H2 H 0.4794(14) 0.0464(15) 0.8934(16) 0.022 Uiso 1 1 d .
H3 H 0.4726(14) 0.0766(13) 1.0155(16) 0.022 Uiso 1 1 d .
O2 O 0.46285(7) 0.08227(7) 0.93125(8) 0.0194(2) Uani 1 1 d .
H4 H 0.3519(14) 0.0927(13) 0.8708(15) 0.023 Uiso 1 1 d .
H5 H 0.2754(14) 0.0932(14) 0.9114(18) 0.023 Uiso 1 1 d .

loop_
_atom_site_aniso_label
_atom_site_aniso_U_11
_atom_site_aniso_U_22
_atom_site_aniso_U_33
_atom_site_aniso_U_23
_atom_site_aniso_U_13
_atom_site_aniso_U_12
Ni1 0.01042(19) 0.01042(19) 0.0072(2) 0.000 0.000 0.00521(9)
N1 0.0133(5) 0.0148(5) 0.0190(5) 0.0007(3) -0.0005(3) 0.0070(4)
N2 0.0128(4) 0.0154(5) 0.0100(5) 0.0002(3) -0.0001(3) 0.0069(3)
N3 0.0163(5) 0.0156(4) 0.0087(4) -0.0007(3) -0.0026(3) 0.0078(4)
C1 0.0139(5) 0.0160(5) 0.0237(6) -0.0002(4) -0.0056(4) 0.0070(4)
C2 0.0185(6) 0.0159(5) 0.0168(5) 0.0001(4) -0.0068(4) 0.0078(4)
B1 0.0167(6) 0.0167(6) 0.0092(8) 0.000 0.000 0.0083(3)
O1 0.0203(5) 0.0230(5) 0.0152(4) 0.0011(3) 0.0005(3) 0.0128(4)
O2 0.0227(5) 0.0211(5) 0.0175(4) 0.0025(3) 0.0014(3) 0.0133(4)

loop_
_atom_type_symbol
_atom_type_description
_atom_type_scat_dispersion_real
_atom_type_scat_dispersion_imag
_atom_type_scat_source
C C 0.0033 0.0016 'International Tables Vol C Tables 4.2.6.8 and 6.1.1.4'
H H 0.0000 0.0000 'International Tables Vol C Tables 4.2.6.8 and 6.1.1.4'
B B 0.0013 0.0007 'International Tables Vol C Tables 4.2.6.8 and 6.1.1.4'
N N 0.0061 0.0033 'International Tables Vol C Tables 4.2.6.8 and 6.1.1.4'
Ni Ni 0.3393 1.1124 'International Tables Vol C Tables 4.2.6.8 and 6.1.1.4'
O O 0.0106 0.0060 'International Tables Vol C Tables 4.2.6.8 and 6.1.1.4'

loop_
_geom_angle_atom_site_label_1
_geom_angle_atom_site_label_2
_geom_angle_atom_site_label_3
_geom_angle
_geom_angle_site_symmetry_1
_geom_angle_site_symmetry_3
N2 Ni1 N2 92.87(4) . 11
N2 Ni1 N2 180.00(6) . 10
N2 Ni1 N2 87.13(4) 11 10
N2 Ni1 N2 92.87(4) . 12
N2 Ni1 N2 87.13(4) 11 12
N2 Ni1 N2 87.13(4) 10 12
N2 Ni1 N2 87.13(4) . 3
N2 Ni1 N2 92.87(4) 11 3
N2 Ni1 N2 92.87(4) 10 3
N2 Ni1 N2 180.00(10) 12 3
N2 Ni1 N2 87.13(4) . 2
N2 Ni1 N2 180.00(6) 11 2
N2 Ni1 N2 92.87(4) 10 2
N2 Ni1 N2 92.87(4) 12 2
N2 Ni1 N2 87.13(4) 3 2
N2 N1 C1 107.25(9) . .
N1 N2 N3 109.51(8) . .
N1 N2 Ni1 131.93(7) . .
N3 N2 Ni1 118.49(7) . .
N2 N3 C2 109.01(9) . .
N2 N3 B1 120.04(10) . .
C2 N3 B1 130.94(11) . .
N1 C1 C2 108.69(10) . .
N1 C1 H7 125.7 . .
C2 C1 H7 125.7 . .
N3 C2 C1 105.55(9) . .
N3 C2 H6 127.2 . .
C1 C2 H6 127.2 . .
N3 B1 N3 107.50(8) 3 2
N3 B1 N3 107.51(8) 3 .
N3 B1 N3 107.50(8) 2 .
N3 B1 H1 111.37(8) 3 .
N3 B1 H1 111.37(8) 2 .
N3 B1 H1 111.37(8) . .
H4 O1 H5 109.2(17) . .
H2 O2 H3 105.9(15) . .

loop_
_geom_bond_atom_site_label_1
_geom_bond_atom_site_label_2
_geom_bond_distance
_geom_bond_site_symmetry_2
Ni1 N2 2.0670(9) .
Ni1 N2 2.0670(9) 11
Ni1 N2 2.0670(9) 10
Ni1 N2 2.0670(9) 12
Ni1 N2 2.0670(9) 3
Ni1 N2 2.0670(9) 2
N1 N2 1.3140(13) .
N1 C1 1.3573(15) .
N2 N3 1.3429(12) .
N3 C2 1.3445(15) .
N3 B1 1.5476(12) .
C1 C2 1.3747(17) .
C1 H7 0.9500 .
C2 H6 0.9500 .
B1 N3 1.5476(12) 3
B1 N3 1.5476(12) 2
B1 H1 1.12(3) .
O1 H4 0.828(19) .
O1 H5 0.760(19) .
O2 H2 0.84(2) .
O2 H3 0.922(17) .

loop_
_geom_torsion_atom_site_label_1
_geom_torsion_atom_site_label_2
_geom_torsion_atom_site_label_3
_geom_torsion_atom_site_label_4
_geom_torsion
_geom_torsion_site_symmetry_1
_geom_torsion_site_symmetry_4
C1 N1 N2 N3 0.42(12) . .
C1 N1 N2 Ni1 -176.41(8) . .
N2 Ni1 N2 N1 42.41(11) 11 .
N2 Ni1 N2 N1 -159.20(10) 10 .
N2 Ni1 N2 N1 -44.86(11) 12 .
N2 Ni1 N2 N1 135.14(11) 3 .
N2 Ni1 N2 N1 -137.59(11) 2 .
N2 Ni1 N2 N3 -134.19(6) 11 .
N2 Ni1 N2 N3 24.20(8) 10 .
N2 Ni1 N2 N3 138.54(6) 12 .
N2 Ni1 N2 N3 -41.46(6) 3 .
N2 Ni1 N2 N3 45.81(6) 2 .
N1 N2 N3 C2 -0.35(12) . .
Ni1 N2 N3 C2 176.97(7) . .
N1 N2 N3 B1 178.62(8) . .
Ni1 N2 N3 B1 -4.06(11) . .
N2 N1 C1 C2 -0.33(13) . .
N2 N3 C2 C1 0.13(13) . .
B1 N3 C2 C1 -178.69(9) . .
N1 C1 C2 N3 0.12(14) . .
N2 N3 B1 N3 60.26(11) . 3
C2 N3 B1 N3 -121.02(15) . 3
N2 N3 B1 N3 -55.22(12) . 2
C2 N3 B1 N3 123.50(15) . 2
